data_8104189
loop_
_publ_author_name
'Zheng, Y.-Q.'
'Adam, A.'

_publ_section_title
;
 Crystal structure of dirubidium
 trans-tetraaquabis(carbonato)cobaltate(II), Rb2 (Co (C O3)2 (H2 O)4) and
 dirubidium trans-tetraaquabis(carbonato)-nickelate(II), Rb2 (Ni (C O3)2
 (H2 O)4)
;
_journal_name_full 'Zeitschrift fuer Kristallographie (149,1979-)'
_journal_page_first 447
_journal_page_last 448
_journal_volume 210
_journal_year 1995
_chemical_formula_sum 'C2 H8 Ni O10 Rb2'
_chemical_name_systematic 'Rb2 (Ni (C O3)2 (H2 O)4)'
_space_group_IT_number 14
_symmetry_space_group_name_Hall '-P 2yn'
_symmetry_space_group_name_H-M 'P 1 21/n 1'
_cell_angle_alpha 90
_cell_angle_beta 99.73
_cell_angle_gamma 90
_cell_formula_units_Z 2
_cell_length_a 11.357
_cell_length_b 6.348
_cell_length_c 6.971
_cell_volume 495.340
_citation_journal_id_ASTM ZEKRDZ
_cod_data_source_file Zheng_ZEKRDZ_1995_1704.cif
_cod_data_source_block C2H8Ni1O10Rb2
_cod_original_cell_volume 495.3395
_cod_original_sg_symbol_Hall '-P 2ybc (x-z,y,z)'
_cod_original_formula_sum 'C2 H8 Ni1 O10 Rb2'
_cod_database_code 8104189

loop_
_symmetry_equiv_pos_as_xyz
x,y,z
-x+1/2,y+1/2,-z+1/2
-x,-y,-z
x-1/2,-y-1/2,z-1/2

loop_
_atom_site_label
_atom_site_type_symbol
_atom_site_fract_x
_atom_site_fract_y
_atom_site_fract_z
_atom_site_occupancy
_atom_site_U_iso_or_equiv
C1 C+4 0.32818 0.15119 0.57304 1 0.0
O5 O-2 0.56188 0.33713 0.2736 1 0.0
Ni1 Ni+2 0.5 0.5 0.5 1 0.0
O3 O-2 0.406 0.07813 0.71431 1 0.0
H4 H+1 0.5838 0.19763 0.2724 1 0.0
O1 O-2 0.35463 0.30534 0.46964 1 0.0
H3 H+1 0.62884 0.39388 0.20185 1 0.0
O4 O-2 0.59478 0.2955 0.69863 1 0.0
O2 O-2 0.22398 0.06867 0.5376 1 0.0
H2 H+1 0.12583 0.15762 0.30728 1 0.0
Rb1 Rb+1 0.32393 0.1391 0.07705 1 0.0
H1 H+1 0.46902 0.76602 0.27282 1 0.0
